data_2218375
loop_
_publ_author_name
'Abedi, Anita'
'Bahrami Shabestari, Arezoo'
'Amani, Vahid'

_publ_section_title
;
 2-(2-Quinolyl)quinolinium nitrate
;
_journal_coeditor_code CV2401
_journal_issue 6
_journal_name_full 'Acta Crystallographica Section E'
_journal_page_first o990
_journal_paper_doi 10.1107/S1600536808012579
_journal_volume 64
_journal_year 2008
_chemical_formula_iupac 'C18 H13 N2 +, N O3 -'
_chemical_formula_moiety 'C18 H13 N2 +, N O3 -'
_chemical_formula_sum 'C18 H13 N3 O3'
_chemical_formula_weight 319.31
_chemical_name_systematic
;
2-(2-Quinolyl)quinolinium nitrate
;
_space_group_IT_number 14
_symmetry_cell_setting monoclinic
_symmetry_space_group_name_Hall '-P 2ybc'
_symmetry_space_group_name_H-M 'P 1 21/c 1'
_atom_sites_solution_hydrogens mixed
_atom_sites_solution_primary direct
_atom_sites_solution_secondary difmap
_audit_creation_method SHELXL-97
_cell_angle_alpha 90.00
_cell_angle_beta 94.399(2)
_cell_angle_gamma 90.00
_cell_formula_units_Z 4
_cell_length_a 6.9756(6)
_cell_length_b 10.6408(9)
_cell_length_c 19.1226(15)
_cell_measurement_reflns_used 937
_cell_measurement_temperature 120(2)
_cell_measurement_theta_max 29
_cell_measurement_theta_min 3
_cell_volume 1415.2(2)
_computing_cell_refinement 'SAINT-Plus (Bruker, 1998)'
_computing_data_collection 'SMART (Bruker, 1998)'
_computing_data_reduction 'SAINT-Plus (Bruker, 1998)'
_computing_molecular_graphics 'SHELXTL (Sheldrick, 2008)'
_computing_publication_material 'SHELXTL (Sheldrick, 2008)'
_computing_structure_refinement 'SHELXTL (Sheldrick, 2008)'
_computing_structure_solution 'SHELXTL (Sheldrick, 2008)'
_diffrn_ambient_temperature 120(2)
_diffrn_measured_fraction_theta_full 0.992
_diffrn_measured_fraction_theta_max 0.992
_diffrn_measurement_device_type 'Bruker SMART 1000 CCD area-detector'
_diffrn_measurement_method \w
_diffrn_radiation_monochromator graphite
_diffrn_radiation_source 'normal-focus sealed tube'
_diffrn_radiation_type MoK\a
_diffrn_radiation_wavelength 0.71073
_diffrn_reflns_av_R_equivalents 0.0381
_diffrn_reflns_av_sigmaI/netI 0.0461
_diffrn_reflns_limit_h_max 9
_diffrn_reflns_limit_h_min -9
_diffrn_reflns_limit_k_max 14
_diffrn_reflns_limit_k_min -14
_diffrn_reflns_limit_l_max 26
_diffrn_reflns_limit_l_min -25
_diffrn_reflns_number 15078
_diffrn_reflns_theta_full 29.00
_diffrn_reflns_theta_max 29.00
_diffrn_reflns_theta_min 2.14
_exptl_absorpt_coefficient_mu 0.105
_exptl_absorpt_correction_type none
_exptl_crystal_colour yellow
_exptl_crystal_density_diffrn 1.499
_exptl_crystal_density_method 'not measured'
_exptl_crystal_description block
_exptl_crystal_F_000 664
_exptl_crystal_size_max 0.45
_exptl_crystal_size_mid 0.30
_exptl_crystal_size_min 0.25
_refine_diff_density_max 0.307
_refine_diff_density_min -0.293
_refine_ls_extinction_method none
_refine_ls_goodness_of_fit_ref 0.968
_refine_ls_hydrogen_treatment constr
_refine_ls_matrix_type full
_refine_ls_number_parameters 229
_refine_ls_number_reflns 3739
_refine_ls_number_restraints 3
_refine_ls_restrained_S_all 0.969
_refine_ls_R_factor_all 0.0913
_refine_ls_R_factor_gt 0.0568
_refine_ls_shift/su_max 0.000
_refine_ls_shift/su_mean 0.000
_refine_ls_structure_factor_coef Fsqd
_refine_ls_weighting_details 'calc w=1/[\s^2^(Fo^2^)+(0.0551P)^2^+0.46P] where P=(Fo^2^+2Fc^2^)/3'
_refine_ls_weighting_scheme calc
_refine_ls_wR_factor_gt 0.1255
_refine_ls_wR_factor_ref 0.1363
_reflns_number_gt 2115
_reflns_number_total 3739
_reflns_threshold_expression I>2\s(I)
_cod_data_source_file cv2401.cif
_cod_data_source_block I
_cod_depositor_comments
;
The following automatic conversions were performed:
'_symmetry_cell_setting' value 'Monoclinic' changed to 'monoclinic'
according to '/home/saulius/struct/CIF-dictionaries/cif_core.dic'
dictionary named 'cif_core.dic' version 2.4.1 from 2010-06-29.

Automatic conversion script
Id: cif_fix_enum 1527 2010-12-29 10:47:43Z saulius 

The following automatic conversions were performed:

'_symmetry_cell_setting' value 'Monoclinic' changed to 'monoclinic'
according to /home/saulius/struct/CIF-dictionaries/cif_core.dic
dictionary named 'cif_core.dic' version 2.4.1 from 2010-06-29.

Automatic conversion script
Id: cif_fix_values 1715 2011-07-08 13:25:40Z adriana 
;
_cod_original_sg_symbol_H-M 'P 21/c'
_cod_database_code 2218375
_cod_database_fobs_code 2218375

loop_
_symmetry_equiv_pos_as_xyz
'x, y, z'
'-x, y+1/2, -z+1/2'
'-x, -y, -z'
'x, -y-1/2, z-1/2'

loop_
_atom_site_type_symbol
_atom_site_label
_atom_site_fract_x
_atom_site_fract_y
_atom_site_fract_z
_atom_site_U_iso_or_equiv
_atom_site_adp_type
_atom_site_calc_flag
_atom_site_refinement_flags
_atom_site_occupancy
_atom_site_disorder_assembly
_atom_site_disorder_group
N N1 0.2846(2) 0.12303(14) 0.47447(7) 0.0261(3) Uani d . 1 . .
N N2 0.21783(19) -0.05200(13) 0.56913(7) 0.0245(3) Uani d . 1 . .
H H2N 0.2249 0.0316 0.5802 0.029 Uiso d R 1 . .
C C1 0.3241(2) 0.21681(17) 0.42885(9) 0.0265(4) Uani d . 1 . .
C C2 0.3386(3) 0.34167(17) 0.45393(10) 0.0320(4) Uani d . 1 . .
H H2A 0.3180 0.3593 0.5015 0.038 Uiso calc R 1 . .
C C3 0.3821(3) 0.43694(19) 0.41010(10) 0.0352(5) Uani d . 1 . .
H H3A 0.3920 0.5205 0.4274 0.042 Uiso calc R 1 . .
C C4 0.4124(3) 0.4124(2) 0.33902(10) 0.0347(5) Uani d . 1 . .
H H4A 0.4448 0.4794 0.3093 0.042 Uiso calc R 1 . .
C C5 0.3955(3) 0.29307(19) 0.31289(10) 0.0329(4) Uani d . 1 . .
H H5A 0.4127 0.2780 0.2648 0.040 Uiso calc R 1 . .
C C6 0.3524(2) 0.19166(18) 0.35718(9) 0.0283(4) Uani d . 1 . .
C C7 0.3393(3) 0.06604(19) 0.33471(9) 0.0319(4) Uani d . 1 . .
H H7A 0.3553 0.0460 0.2871 0.038 Uiso calc R 1 . .
C C8 0.3037(3) -0.02721(18) 0.38088(9) 0.0307(4) Uani d . 1 . .
H H8A 0.2981 -0.1126 0.3663 0.037 Uiso calc R 1 . .
C C9 0.2754(2) 0.00614(17) 0.45085(9) 0.0243(4) Uani d . 1 . .
C C10 0.2313(2) -0.09095(17) 0.50285(9) 0.0249(4) Uani d . 1 . .
C C11 0.2028(3) -0.21806(17) 0.48705(10) 0.0309(4) Uani d . 1 . .
H H11A 0.2123 -0.2471 0.4405 0.037 Uiso calc R 1 . .
C C12 0.1613(3) -0.30107(17) 0.53859(10) 0.0321(4) Uani d . 1 . .
H H12A 0.1413 -0.3873 0.5273 0.038 Uiso calc R 1 . .
C C13 0.1480(2) -0.26001(17) 0.60813(9) 0.0272(4) Uani d . 1 . .
C C14 0.1044(2) -0.34060(17) 0.66293(10) 0.0313(4) Uani d . 1 . .
H H14A 0.0826 -0.4274 0.6539 0.038 Uiso calc R 1 . .
C C15 0.0931(3) -0.29430(18) 0.72935(10) 0.0332(4) Uani d . 1 . .
H H15A 0.0621 -0.3492 0.7660 0.040 Uiso calc R 1 . .
C C16 0.1272(3) -0.16592(18) 0.74375(10) 0.0326(4) Uani d . 1 . .
H H16A 0.1207 -0.1355 0.7902 0.039 Uiso calc R 1 . .
C C17 0.1696(2) -0.08437(17) 0.69156(9) 0.0285(4) Uani d . 1 . .
H H17A 0.1928 0.0020 0.7015 0.034 Uiso calc R 1 . .
C C18 0.1781(2) -0.13100(17) 0.62339(9) 0.0248(4) Uani d . 1 . .
N N3 0.2376(3) 0.27946(17) 0.62588(8) 0.0385(4) Uani d D 1 . .
O O1 0.1506(3) 0.17769(16) 0.63037(10) 0.0433(5) Uani d P 0.90 A 1
O O2 0.1410(3) 0.37683(15) 0.60925(9) 0.0502(5) Uani d P 0.90 A 1
O O3 0.4157(3) 0.2874(2) 0.63555(9) 0.0555(5) Uani d P 0.90 A 1
O O1' 0.0850(18) 0.2168(18) 0.6230(13) 0.060(7) Uiso d PD 0.10 A 2
O O2' 0.264(3) 0.3897(8) 0.6450(11) 0.077(6) Uiso d PD 0.10 A 2
O O3' 0.3749(19) 0.2024(14) 0.6346(9) 0.054(4) Uiso d PD 0.10 A 2

loop_
_atom_site_aniso_label
_atom_site_aniso_U_11
_atom_site_aniso_U_22
_atom_site_aniso_U_33
_atom_site_aniso_U_12
_atom_site_aniso_U_13
_atom_site_aniso_U_23
N1 0.0253(8) 0.0271(8) 0.0258(8) 0.0003(6) 0.0022(6) 0.0036(6)
N2 0.0255(8) 0.0229(7) 0.0249(8) 0.0000(6) 0.0011(6) -0.0003(6)
C1 0.0239(9) 0.0306(10) 0.0249(9) 0.0021(7) 0.0017(7) 0.0031(8)
C2 0.0371(11) 0.0314(10) 0.0280(10) 0.0010(8) 0.0063(8) 0.0017(8)
C3 0.0368(11) 0.0306(10) 0.0384(11) 0.0008(8) 0.0044(9) 0.0054(8)
C4 0.0289(10) 0.0431(12) 0.0323(10) 0.0004(8) 0.0027(8) 0.0144(9)
C5 0.0274(10) 0.0473(12) 0.0239(9) 0.0000(9) 0.0010(7) 0.0069(8)
C6 0.0214(9) 0.0393(11) 0.0243(9) 0.0021(8) 0.0014(7) 0.0027(8)
C7 0.0286(10) 0.0442(12) 0.0230(9) -0.0017(8) 0.0035(7) -0.0013(8)
C8 0.0329(10) 0.0318(10) 0.0273(10) -0.0010(8) 0.0029(8) -0.0046(8)
C9 0.0214(8) 0.0288(9) 0.0226(8) 0.0006(7) 0.0001(7) -0.0005(7)
C10 0.0203(8) 0.0292(10) 0.0251(9) 0.0016(7) 0.0013(7) -0.0017(7)
C11 0.0332(10) 0.0299(10) 0.0295(10) 0.0002(8) 0.0026(8) -0.0047(8)
C12 0.0310(10) 0.0240(9) 0.0412(11) -0.0010(8) 0.0029(8) -0.0041(8)
C13 0.0215(9) 0.0282(9) 0.0319(10) 0.0015(7) 0.0027(7) 0.0018(8)
C14 0.0280(10) 0.0241(9) 0.0417(11) -0.0014(7) 0.0024(8) 0.0046(8)
C15 0.0290(10) 0.0336(10) 0.0375(11) -0.0009(8) 0.0053(8) 0.0118(8)
C16 0.0339(10) 0.0364(11) 0.0278(10) 0.0036(8) 0.0048(8) 0.0024(8)
C17 0.0287(10) 0.0288(9) 0.0282(9) 0.0013(8) 0.0027(7) -0.0003(8)
C18 0.0203(8) 0.0258(9) 0.0283(9) 0.0016(7) 0.0017(7) 0.0036(7)
N3 0.0534(11) 0.0360(10) 0.0272(9) -0.0011(9) 0.0102(8) -0.0040(7)
O1 0.0697(12) 0.0249(9) 0.0380(10) -0.0089(10) 0.0211(9) -0.0020(8)
O2 0.0790(13) 0.0276(9) 0.0460(10) 0.0114(9) 0.0186(9) 0.0005(7)
O3 0.0514(12) 0.0705(14) 0.0440(11) -0.0145(10) 0.0011(8) 0.0099(9)

loop_
_atom_type_symbol
_atom_type_description
_atom_type_scat_dispersion_real
_atom_type_scat_dispersion_imag
_atom_type_scat_source
C C 0.0033 0.0016 'International Tables Vol C Tables 4.2.6.8 and 6.1.1.4'
H H 0.0000 0.0000 'International Tables Vol C Tables 4.2.6.8 and 6.1.1.4'
N N 0.0061 0.0033 'International Tables Vol C Tables 4.2.6.8 and 6.1.1.4'
O O 0.0106 0.0060 'International Tables Vol C Tables 4.2.6.8 and 6.1.1.4'

loop_
_geom_angle_atom_site_label_1
_geom_angle_atom_site_label_2
_geom_angle_atom_site_label_3
_geom_angle
C9 N1 C1 118.36(15)
C10 N2 C18 123.64(15)
C10 N2 H2N 120.8
C18 N2 H2N 115.4
N1 C1 C2 118.83(16)
N1 C1 C6 121.75(16)
C2 C1 C6 119.42(16)
C3 C2 C1 120.24(17)
C3 C2 H2A 119.9
C1 C2 H2A 119.9
C2 C3 C4 120.60(19)
C2 C3 H3A 119.7
C4 C3 H3A 119.7
C5 C4 C3 120.51(18)
C5 C4 H4A 119.7
C3 C4 H4A 119.7
C4 C5 C6 120.33(17)
C4 C5 H5A 119.8
C6 C5 H5A 119.8
C7 C6 C5 123.57(17)
C7 C6 C1 117.54(16)
C5 C6 C1 118.88(17)
C8 C7 C6 120.34(17)
C8 C7 H7A 119.8
C6 C7 H7A 119.8
C7 C8 C9 118.43(17)
C7 C8 H8A 120.8
C9 C8 H8A 120.8
N1 C9 C8 123.57(16)
N1 C9 C10 115.67(15)
C8 C9 C10 120.77(16)
N2 C10 C11 118.92(16)
N2 C10 C9 116.81(15)
C11 C10 C9 124.27(16)
C12 C11 C10 120.19(17)
C12 C11 H11A 119.9
C10 C11 H11A 119.9
C11 C12 C13 120.75(17)
C11 C12 H12A 119.6
C13 C12 H12A 119.6
C14 C13 C12 123.24(17)
C14 C13 C18 118.36(17)
C12 C13 C18 118.40(16)
C15 C14 C13 120.20(17)
C15 C14 H14A 119.9
C13 C14 H14A 119.9
C14 C15 C16 120.56(17)
C14 C15 H15A 119.7
C16 C15 H15A 119.7
C17 C16 C15 120.89(18)
C17 C16 H16A 119.6
C15 C16 H16A 119.6
C16 C17 C18 118.69(17)
C16 C17 H17A 120.7
C18 C17 H17A 120.7
N2 C18 C17 120.62(16)
N2 C18 C13 118.09(16)
C17 C18 C13 121.29(16)
O3 N3 O1 122.3(2)
O2' N3 O1' 128.7(14)
O2' N3 O3' 118.7(14)
O1' N3 O3' 107.1(13)
O3 N3 O2 119.2(2)
O1 N3 O2 118.5(2)

loop_
_geom_bond_atom_site_label_1
_geom_bond_atom_site_label_2
_geom_bond_distance
N1 C9 1.323(2)
N1 C1 1.367(2)
N2 C10 1.344(2)
N2 C18 1.380(2)
N2 H2N 0.910
C1 C2 1.413(3)
C1 C6 1.425(2)
C2 C3 1.364(3)
C2 H2A 0.9500
C3 C4 1.416(3)
C3 H3A 0.9500
C4 C5 1.366(3)
C4 H4A 0.9500
C5 C6 1.418(3)
C5 H5A 0.9500
C6 C7 1.405(3)
C7 C8 1.364(3)
C7 H7A 0.9500
C8 C9 1.413(2)
C8 H8A 0.9500
C9 C10 1.483(2)
C10 C11 1.397(3)
C11 C12 1.371(3)
C11 H11A 0.9500
C12 C13 1.410(3)
C12 H12A 0.9500
C13 C14 1.405(2)
C13 C18 1.416(3)
C14 C15 1.370(3)
C14 H14A 0.9500
C15 C16 1.410(3)
C15 H15A 0.9500
C16 C17 1.372(3)
C16 H16A 0.9500
C17 C18 1.400(2)
C17 H17A 0.9500
N3 O2' 1.239(5)
N3 O3 1.245(2)
N3 O1 1.247(2)
N3 O1' 1.253(5)
N3 O3' 1.263(5)
N3 O2 1.263(2)

loop_
_geom_contact_atom_site_label_1
_geom_contact_atom_site_label_2
_geom_contact_distance
_geom_contact_site_symmetry_2
_geom_contact_publ_flag
N1 C18 3.606(3) 3_556 n
N1 C10 3.388(3) 3_656 n
C1 C13 3.345(4) 3_556 n
C6 C14 3.550(4) 3_556 n
C18 C6 3.330(3) 3_656 n

loop_
_geom_hbond_atom_site_label_D
_geom_hbond_atom_site_label_H
_geom_hbond_atom_site_label_A
_geom_hbond_distance_DH
_geom_hbond_distance_HA
_geom_hbond_distance_DA
_geom_hbond_angle_DHA
_geom_hbond_publ_flag
N2 H2N O1 0.91 1.92 2.766(2) 153 yes

loop_
_geom_torsion_atom_site_label_1
_geom_torsion_atom_site_label_2
_geom_torsion_atom_site_label_3
_geom_torsion_atom_site_label_4
_geom_torsion
C9 N1 C1 C2 -178.56(16)
C9 N1 C1 C6 0.9(2)
N1 C1 C2 C3 178.55(17)
C6 C1 C2 C3 -1.0(3)
C1 C2 C3 C4 0.3(3)
C2 C3 C4 C5 1.1(3)
C3 C4 C5 C6 -1.7(3)
C4 C5 C6 C7 -177.72(18)
C4 C5 C6 C1 1.0(3)
N1 C1 C6 C7 -0.3(3)
C2 C1 C6 C7 179.14(16)
N1 C1 C6 C5 -179.15(16)
C2 C1 C6 C5 0.3(3)
C5 C6 C7 C8 177.74(17)
C1 C6 C7 C8 -1.0(3)
C6 C7 C8 C9 1.7(3)
C1 N1 C9 C8 -0.2(2)
C1 N1 C9 C10 -179.75(15)
C7 C8 C9 N1 -1.1(3)
C7 C8 C9 C10 178.41(16)
C18 N2 C10 C11 0.4(2)
C18 N2 C10 C9 -179.86(14)
N1 C9 C10 N2 -4.2(2)
C8 C9 C10 N2 176.18(15)
N1 C9 C10 C11 175.52(16)
C8 C9 C10 C11 -4.1(3)
N2 C10 C11 C12 0.2(3)
C9 C10 C11 C12 -179.57(16)
C10 C11 C12 C13 -0.4(3)
C11 C12 C13 C14 179.46(17)
C11 C12 C13 C18 0.2(3)
C12 C13 C14 C15 -179.80(17)
C18 C13 C14 C15 -0.5(3)
C13 C14 C15 C16 -0.7(3)
C14 C15 C16 C17 0.9(3)
C15 C16 C17 C18 0.1(3)
C10 N2 C18 C17 178.81(15)
C10 N2 C18 C13 -0.6(2)
C16 C17 C18 N2 179.18(16)
C16 C17 C18 C13 -1.4(3)
C14 C13 C18 N2 -178.98(15)
C12 C13 C18 N2 0.3(2)
C14 C13 C18 C17 1.6(2)
C12 C13 C18 C17 -179.08(16)
